data_4129574
loop_
_publ_author_name
'Beyzavi, M. Hassan'
'Vermeulen, Nicolaas A.'
'Howarth, Ashlee J.'
'Tussupbayev, Samat'
'League, Aaron B.'
'Schweitzer, Neil M.'
'Gallagher, James R.'
'Platero-Prats, Ana E'
'Hafezi, Nema'
'Sarjeant, Amy A.'
'Miller, Jeffrey T.'
'Chapman, Karena W.'
'Stoddart, J. Fraser'
'Cramer, Christopher J.'
'Hupp, Joseph T.'
'Farha, Omar K.'

_publ_section_title
;
 A Hafnium-Based Metal-Organic Framework as a Nature-Inspired Tandem
 Reaction Catalyst.
;
_journal_issue 42
_journal_name_full 'Journal of the American Chemical Society'
_journal_page_first 13624
_journal_page_last 13631
_journal_paper_doi 10.1021/jacs.5b08440
_journal_volume 137
_journal_year 2015
_chemical_formula_moiety '(C96 H56 Cl2 Fe2 Hf6 N8 O32), 2(Fe)'
_chemical_formula_sum 'C96 H56 Cl2 Fe4 Hf6 N8 O32'
_chemical_formula_weight 3198.72
_space_group_crystal_system hexagonal
_space_group_IT_number 191
_space_group_name_Hall '-P 6 2'
_space_group_name_H-M_alt 'P 6/m m m'
_atom_sites_solution_hydrogens geom
_atom_sites_solution_primary direct
_audit_creation_date 2015-02-20
_audit_creation_method
;
Olex2 1.2
(compiled 2015.01.26 svn.r3150 for OlexSys, GUI svn.r4998)
;
_cell_angle_alpha 90
_cell_angle_beta 90
_cell_angle_gamma 120
_cell_formula_units_Z 3
_cell_length_a 42.7645(13)
_cell_length_b 42.7645(13)
_cell_length_c 16.7556(5)
_cell_measurement_reflns_used 4053
_cell_measurement_temperature 250(2)
_cell_measurement_theta_max 52.852
_cell_measurement_theta_min 2.637
_cell_volume 26537.3(14)
_computing_cell_refinement 'SAINT v8.34A (Bruker, 2013)'
_computing_data_collection 'APEX2 V2.1-4 (Bruker, 2007)'
_computing_data_reduction 'SAINT v8.34A (Bruker, 2013)'
_computing_molecular_graphics 'Olex2 (Dolomanov et al., 2009)'
_computing_publication_material 'Olex2 (Dolomanov et al., 2009)'
_computing_structure_refinement 'XL (Sheldrick, 2008)'
_computing_structure_solution 'XT (Sheldrick, 2015)'
_diffrn_ambient_temperature 249.99
_diffrn_detector_area_resol_mean 8
_diffrn_measured_fraction_theta_full 0.665
_diffrn_measured_fraction_theta_max 0.999
_diffrn_measurement_device_type 'Bruker Kappa APEX CCD area detector'
_diffrn_measurement_method '\w and \f scans'
_diffrn_radiation_monochromator 'MX optics'
_diffrn_radiation_type CuK\a
_diffrn_radiation_wavelength 1.54178
_diffrn_reflns_av_R_equivalents 0.1282
_diffrn_reflns_av_unetI/netI 0.0673
_diffrn_reflns_Laue_measured_fraction_full 0.665
_diffrn_reflns_Laue_measured_fraction_max 0.999
_diffrn_reflns_limit_h_max 42
_diffrn_reflns_limit_h_min -44
_diffrn_reflns_limit_k_max 44
_diffrn_reflns_limit_k_min -35
_diffrn_reflns_limit_l_max 6
_diffrn_reflns_limit_l_min -17
_diffrn_reflns_number 58687
_diffrn_reflns_point_group_measured_fraction_full 0.665
_diffrn_reflns_point_group_measured_fraction_max 0.999
_diffrn_reflns_theta_full 67.679
_diffrn_reflns_theta_max 53.437
_diffrn_reflns_theta_min 1.193
_diffrn_source microsource
_exptl_absorpt_coefficient_mu 4.751
_exptl_absorpt_correction_T_max 0.7505
_exptl_absorpt_correction_T_min 0.6401
_exptl_absorpt_correction_type multi-scan
_exptl_absorpt_process_details
;
SADABS-2014/5 (Bruker,2014/5) was used for absorption correction.
wR2(int) was 0.1106 before and 0.0687 after correction.
The Ratio of minimum to maximum transmission is 0.8529.
The \l/2 correction factor is 0.00150.
;
_exptl_crystal_colour orange
_exptl_crystal_colour_primary orange
_exptl_crystal_density_diffrn 0.600
_exptl_crystal_description needle
_exptl_crystal_F_000 4542
_exptl_crystal_size_max 0.112
_exptl_crystal_size_mid 0.017
_exptl_crystal_size_min 0.017
_refine_diff_density_max 1.371
_refine_diff_density_min -0.942
_refine_diff_density_rms 0.106
_refine_ls_extinction_method none
_refine_ls_goodness_of_fit_ref 0.962
_refine_ls_hydrogen_treatment constr
_refine_ls_matrix_type full
_refine_ls_number_parameters 195
_refine_ls_number_reflns 5902
_refine_ls_number_restraints 204
_refine_ls_restrained_S_all 0.963
_refine_ls_R_factor_all 0.0555
_refine_ls_R_factor_gt 0.0433
_refine_ls_shift/su_max 0.001
_refine_ls_shift/su_mean 0.000
_refine_ls_structure_factor_coef Fsqd
_refine_ls_weighting_details 'w=1/[\s^2^(Fo^2^)+(0.0778P)^2^] where P=(Fo^2^+2Fc^2^)/3'
_refine_ls_weighting_scheme calc
_refine_ls_wR_factor_gt 0.1228
_refine_ls_wR_factor_ref 0.1280
_reflns_Friedel_coverage 0.000
_reflns_number_gt 4223
_reflns_number_total 5902
_reflns_threshold_expression 'I > 2\s(I)'
_cod_data_source_file ja5b08440_si_002.cif
_cod_data_source_block cx0273
_cod_original_cell_volume 26537.3(18)
_cod_database_code 4129574
_shelxl_version_number 2014-3
_shelx_space_group_comment
;
The symmetry employed for this shelxl refinement is uniquely defined
by the following loop, which should always be used as a source of
symmetry information in preference to the above space-group names.
They are only intended as comments.
;
_shelx_estimated_absorpt_t_max 0.924
_shelx_estimated_absorpt_t_min 0.618
_olex2_refinement_description
;
1. Fixed Uiso
 At 1.2 times of:
  All C(H) groups, All C(H,H) groups
2. Uiso/Uaniso restraints and constraints
Uanis(Fe2) \\sim Ueq: with sigma of 0.1 and sigma for terminal atoms of 0.2
Uanis(Cl1A) = Uanis(Cl1)
3. Rigid body (RIGU) restrains
 All non-hydrogen atoms
 with sigma for 1-2 distances of 0.004 and sigma for 1-3 distances of 0.004
4. Others
 Sof(Cl1A)=0.25*(1-FVAR(2))
 Sof(Cl1)=0.25*FVAR(2)
 Fixed Sof: Fe2(0.125) Fe3(0.125)
5.a Secondary CH2 refined with riding coordinates:
 C11(H11A,H11B)
5.b Aromatic/amide H refined with riding coordinates:
 C3(H3), C4(H4), C6(H6), C7(H7), C10(H10)
;
_smtbx_masks_special_details
;
The solvent masking procedure as implemented in Olex2 was used to remove the
electronic contribution of solvent molecules from the refinement.  As the exact
solvent content is not known, only the atoms used in the refinement model are
reported in the formula here.  Evidence exists that suggests additional Cl atoms
are present in the void space to balance charges of the additional Fe atoms. 

While we were able to locate the Fe atoms surrounding the Hf core, we did not
observe localized electron density corresponding to partially occupied Cl atoms.
It is likely they they have been removed via solvent masking.

Total solvent accessible volume / cell = 20041.7 Ang^3^ [75.5%]
Total electron count / cell = 7718.1
;
_olex2_date_sample_data_collection 2015-02-12
_olex2_date_sample_submission 2015-02-11
_olex2_diffrn_ambient_temperature_device 'Oxford Cryosystems'
_olex2_exptl_crystal_mounting_method 'The crystal was mounted on a MITIGEN holder in oil'
_olex2_submission_original_sample_id 218
_olex2_submission_special_instructions 'No special instructions were received'

loop_
_space_group_symop_operation_xyz
'x, y, z'
'-y, x-y, z'
'-x+y, -x, z'
'-x, -y, z'
'y, -x+y, z'
'x-y, x, z'
'y, x, -z'
'x-y, -y, -z'
'-x, -x+y, -z'
'-y, -x, -z'
'-x+y, y, -z'
'x, x-y, -z'
'-x, -y, -z'
'y, -x+y, -z'
'x-y, x, -z'
'x, y, -z'
'-y, x-y, -z'
'-x+y, -x, -z'
'-y, -x, z'
'-x+y, y, z'
'x, x-y, z'
'y, x, z'
'x-y, -y, z'
'-x, -x+y, z'

loop_
_atom_site_label
_atom_site_type_symbol
_atom_site_fract_x
_atom_site_fract_y
_atom_site_fract_z
_atom_site_U_iso_or_equiv
_atom_site_adp_type
_atom_site_occupancy
_atom_site_site_symmetry_order
_atom_site_calc_flag
_atom_site_refinement_flags_posn
_atom_site_refinement_flags_adp
_atom_site_refinement_flags_occupancy
_atom_site_disorder_assembly
_atom_site_disorder_group
Hf1 Hf 0.46655(2) 0.53345(2) 0.5000 0.0389(2) Uani 1 4 d S TU P . .
Hf2 Hf 0.45920(2) 0.45920(2) 0.60321(2) 0.04067(17) Uani 1 2 d S TU P . .
Fe1 Fe 0.49574(13) 0.74787(6) 1.0000 0.1373(17) Uani 1 4 d S TU P A 1
Fe2 Fe 0.5758(5) 0.6284(8) 0.5000 0.324(15) Uani 0.25 2 d S TU P . .
Fe3 Fe 0.46765(16) 0.53235(16) 0.7967(6) 0.139(4) Uani 0.25 2 d S TU P . .
Cl1 Cl 0.4299(4) 0.71496(19) 1.0000 0.185(4) Uani 0.713(8) 4 d S TU P A 1
Cl1A Cl 0.5839(9) 0.7919(5) 1.0000 0.185(4) Uani 0.287(8) 4 d S TU P A 2
O1 O 0.48399(10) 0.51601(10) 0.6056(4) 0.083(2) Uani 1 2 d S TU P . .
O2 O 0.4439(2) 0.47688(19) 0.5000 0.0681(19) Uani 1 2 d S TU P . .
O3 O 0.48198(12) 0.57901(11) 0.5806(2) 0.0494(11) Uani 1 1 d . U . . .
O4 O 0.53115(15) 0.58538(14) 0.6446(3) 0.0819(16) Uani 1 1 d . U . . .
O5 O 0.46056(19) 0.46056(19) 0.7360(4) 0.085(2) Uani 1 2 d S TU P . .
O6 O 0.40925(17) 0.40925(17) 0.5878(4) 0.082(2) Uani 1 2 d S TU P . .
N1 N 0.5013(3) 0.75066(17) 0.8792(4) 0.097(4) Uani 1 2 d S TU P . .
N2 N 0.5027(4) 0.7051(2) 1.0000 0.105(4) Uani 1 2 d S TU P . .
C1 C 0.5064(2) 0.5940(2) 0.6304(4) 0.079(2) Uani 1 1 d . U . . .
C2 C 0.5070(2) 0.6227(2) 0.6848(4) 0.072(2) Uani 1 1 d . U . . .
C3 C 0.4762(3) 0.6250(2) 0.6908(4) 0.090(3) Uani 1 1 d . U . . .
H3 H 0.4558 0.6100 0.6597 0.108 Uiso 1 1 calc R . . . .
C4 C 0.4753(3) 0.6498(3) 0.7434(4) 0.102(3) Uani 1 1 d . U . . .
H4 H 0.4548 0.6525 0.7462 0.122 Uiso 1 1 calc R . . . .
C5 C 0.5052(3) 0.6706(2) 0.7916(4) 0.087(2) Uani 1 1 d . U . . .
C6 C 0.5354(3) 0.6659(3) 0.7876(5) 0.116(3) Uani 1 1 d . U . . .
H6 H 0.5553 0.6793 0.8214 0.140 Uiso 1 1 calc R . . . .
C7 C 0.5361(3) 0.6420(3) 0.7353(4) 0.103(3) Uani 1 1 d . U . . .
H7 H 0.5562 0.6386 0.7333 0.123 Uiso 1 1 calc R . . . .
C8 C 0.5038(3) 0.6957(2) 0.8560(3) 0.089(3) Uani 1 1 d . U . . .
C9 C 0.5042(3) 0.7270(2) 0.8303(4) 0.094(3) Uani 1 1 d . U . . .
C10 C 0.5064(3) 0.7381(2) 0.7484(3) 0.114(4) Uani 1 1 d . U . . .
H10 H 0.5076 0.7257 0.7033 0.136 Uiso 1 1 calc R . . . .
C11 C 0.5019(3) 0.6534(2) 0.9594(3) 0.101(3) Uani 1 1 d . U . . .
H11A H 0.4803 0.6320 0.9392 0.121 Uiso 1 1 calc R . . . .
H11B H 0.5233 0.6532 0.9392 0.121 Uiso 1 1 calc R . . . .
C12 C 0.5022(3) 0.6849(2) 0.9341(3) 0.090(3) Uani 1 1 d . U . . .

loop_
_atom_site_aniso_label
_atom_site_aniso_U_11
_atom_site_aniso_U_22
_atom_site_aniso_U_33
_atom_site_aniso_U_23
_atom_site_aniso_U_13
_atom_site_aniso_U_12
Hf1 0.0600(3) 0.0600(3) 0.0182(3) 0.000 0.000 0.0461(4)
Hf2 0.0531(3) 0.0531(3) 0.0277(2) 0.00680(16) 0.00680(16) 0.0355(3)
Fe1 0.360(5) 0.1105(15) 0.0244(10) 0.000 0.000 0.180(3)
Fe2 0.207(16) 0.73(5) 0.073(6) 0.000 0.000 0.26(2)
Fe3 0.162(7) 0.162(7) 0.089(6) -0.023(3) 0.023(3) 0.078(8)
Cl1 0.285(10) 0.157(5) 0.156(7) 0.000 0.000 0.143(5)
Cl1A 0.285(10) 0.157(5) 0.156(7) 0.000 0.000 0.143(5)
O1 0.068(3) 0.068(3) 0.108(5) 0.025(2) -0.025(2) 0.030(4)
O2 0.121(6) 0.091(4) 0.030(3) 0.000 0.000 0.082(4)
O3 0.084(3) 0.062(3) 0.031(2) -0.008(2) -0.006(2) 0.058(3)
O4 0.118(4) 0.096(4) 0.069(3) -0.035(3) -0.024(3) 0.082(4)
O5 0.115(5) 0.115(5) 0.039(3) 0.012(3) 0.012(3) 0.069(5)
O6 0.068(3) 0.068(3) 0.116(5) 0.001(3) 0.001(3) 0.039(4)
N1 0.235(12) 0.079(4) 0.028(3) -0.001(2) -0.002(4) 0.118(6)
N2 0.250(12) 0.085(6) 0.032(4) 0.000 0.000 0.122(8)
C1 0.106(5) 0.103(6) 0.063(4) -0.029(4) -0.015(4) 0.079(5)
C2 0.116(6) 0.083(5) 0.047(3) -0.021(3) -0.004(4) 0.072(5)
C3 0.141(6) 0.120(6) 0.064(4) -0.034(4) -0.015(4) 0.105(6)
C4 0.165(7) 0.138(7) 0.062(4) -0.039(5) -0.014(4) 0.120(6)
C5 0.178(7) 0.085(5) 0.041(3) -0.010(3) -0.008(4) 0.099(5)
C6 0.184(8) 0.132(7) 0.078(5) -0.046(5) -0.027(5) 0.113(7)
C7 0.143(7) 0.127(7) 0.077(5) -0.056(5) -0.034(5) 0.097(6)
C8 0.197(9) 0.079(5) 0.033(3) -0.007(3) -0.003(4) 0.100(6)
C9 0.221(10) 0.080(5) 0.037(3) -0.003(3) -0.001(4) 0.116(6)
C10 0.268(12) 0.115(7) 0.028(3) 0.001(3) 0.009(4) 0.149(8)
C11 0.212(10) 0.078(5) 0.053(3) 0.002(4) 0.008(5) 0.102(6)
C12 0.206(10) 0.066(4) 0.036(3) -0.001(3) -0.007(4) 0.097(6)

loop_
_atom_type_symbol
_atom_type_description
_atom_type_scat_dispersion_real
_atom_type_scat_dispersion_imag
_atom_type_scat_source
C C 0.0181 0.0091 'International Tables Vol C Tables 4.2.6.8 and 6.1.1.4'
H H 0.0000 0.0000 'International Tables Vol C Tables 4.2.6.8 and 6.1.1.4'
Cl Cl 0.3639 0.7018 'International Tables Vol C Tables 4.2.6.8 and 6.1.1.4'
Fe Fe -1.1336 3.1974 'International Tables Vol C Tables 4.2.6.8 and 6.1.1.4'
Hf Hf -6.1794 4.9776 'International Tables Vol C Tables 4.2.6.8 and 6.1.1.4'
N N 0.0311 0.0180 'International Tables Vol C Tables 4.2.6.8 and 6.1.1.4'
O O 0.0492 0.0322 'International Tables Vol C Tables 4.2.6.8 and 6.1.1.4'

loop_
_geom_angle_atom_site_label_1
_geom_angle_atom_site_label_2
_geom_angle_atom_site_label_3
_geom_angle
_geom_angle_site_symmetry_1
_geom_angle_site_symmetry_3
Hf2 Hf1 Hf2 59.429(13) 4_665 13_666
Hf2 Hf1 Hf2 89.519(15) . 13_666
Hf2 Hf1 Hf2 59.429(13) . 16_556
Hf2 Hf1 Hf2 89.519(15) 4_665 16_556
Hf2 Hf1 Hf2 60.014(15) 16_556 13_666
Hf2 Hf1 Hf2 60.013(15) . 4_665
O1 Hf1 Hf2 88.96(18) . 16_556
O1 Hf1 Hf2 35.02(10) . .
O1 Hf1 Hf2 35.02(10) 16_556 16_556
O1 Hf1 Hf2 88.96(18) 16_556 .
O1 Hf1 Hf2 35.02(10) . 4_665
O1 Hf1 Hf2 35.02(10) 16_556 13_666
O1 Hf1 Hf2 88.96(18) 16_556 4_665
O1 Hf1 Hf2 88.96(18) . 13_666
O1 Hf1 O1 107.8(4) . 16_556
O2 Hf1 Hf2 34.46(9) . 16_556
O2 Hf1 Hf2 88.81(17) 19_665 .
O2 Hf1 Hf2 88.81(17) 19_665 16_556
O2 Hf1 Hf2 88.81(17) . 4_665
O2 Hf1 Hf2 88.81(17) . 13_666
O2 Hf1 Hf2 34.46(9) 19_665 4_665
O2 Hf1 Hf2 34.46(9) . .
O2 Hf1 Hf2 34.46(9) 19_665 13_666
O2 Hf1 O1 69.47(14) 19_665 .
O2 Hf1 O1 69.47(14) . .
O2 Hf1 O1 69.46(14) 19_665 16_556
O2 Hf1 O1 69.46(14) . 16_556
O2 Hf1 O2 107.0(4) 19_665 .
O2 Hf1 O3 141.64(10) 19_665 19_665
O2 Hf1 O3 79.88(19) 19_665 16_556
O2 Hf1 O3 141.64(10) . .
O2 Hf1 O3 79.88(19) . 10_666
O2 Hf1 O3 141.64(10) . 16_556
O2 Hf1 O3 79.88(19) 19_665 .
O2 Hf1 O3 79.88(19) . 19_665
O2 Hf1 O3 141.64(10) 19_665 10_666
O3 Hf1 Hf2 75.99(10) 10_666 16_556
O3 Hf1 Hf2 110.80(9) 16_556 16_556
O3 Hf1 Hf2 165.46(10) 16_556 .
O3 Hf1 Hf2 165.46(10) . 16_556
O3 Hf1 Hf2 110.80(10) 19_665 4_665
O3 Hf1 Hf2 75.98(10) . 4_665
O3 Hf1 Hf2 111.76(11) 10_666 .
O3 Hf1 Hf2 111.75(11) 19_665 16_556
O3 Hf1 Hf2 75.99(10) 19_665 .
O3 Hf1 Hf2 111.75(11) 16_556 4_665
O3 Hf1 Hf2 110.80(9) . .
O3 Hf1 Hf2 165.46(10) 19_665 13_666
O3 Hf1 Hf2 75.99(10) 16_556 13_666
O3 Hf1 Hf2 165.46(10) 10_666 4_665
O3 Hf1 Hf2 110.80(10) 10_666 13_666
O3 Hf1 Hf2 111.75(11) . 13_666
O3 Hf1 O1 143.19(11) 19_665 16_556
O3 Hf1 O1 143.19(11) . 16_556
O3 Hf1 O1 78.57(19) . .
O3 Hf1 O1 143.19(11) 10_666 .
O3 Hf1 O1 78.57(19) 19_665 .
O3 Hf1 O1 78.58(19) 10_666 16_556
O3 Hf1 O1 143.19(11) 16_556 .
O3 Hf1 O1 78.58(19) 16_556 16_556
O3 Hf1 O3 76.4(2) 16_556 .
O3 Hf1 O3 118.5(2) 19_665 16_556
O3 Hf1 O3 73.3(2) 10_666 16_556
O3 Hf1 O3 118.5(2) 10_666 .
O3 Hf1 O3 76.4(2) 10_666 19_665
O3 Hf1 O3 73.3(2) 19_665 .
Hf1 Hf2 Hf1 90.480(15) 13_666 .
Hf1 Hf2 Hf2 59.994(8) . 4_665
Hf1 Hf2 Hf2 59.993(8) 13_666 4_665
Hf2 Hf2 Hf1 60.286(7) 16_556 .
Hf2 Hf2 Hf1 60.285(7) 16_556 13_666
Hf2 Hf2 Hf2 90.0 16_556 4_665
O1 Hf2 Hf1 36.58(16) . .
O1 Hf2 Hf1 89.72(19) . 13_666
O1 Hf2 Hf1 36.58(16) 4_665 13_666
O1 Hf2 Hf1 89.72(19) 4_665 .
O1 Hf2 Hf2 34.21(16) 4_665 4_665
O1 Hf2 Hf2 91.11(19) 4_665 16_556
O1 Hf2 Hf2 34.22(16) . 4_665
O1 Hf2 Hf2 91.11(19) . 16_556
O1 Hf2 O1 68.4(3) 4_665 .
O1 Hf2 O2 108.7(3) . 7_556
O1 Hf2 O2 70.8(2) 4_665 7_556
O1 Hf2 O2 108.7(3) 4_665 .
O1 Hf2 O2 70.8(2) . .
O1 Hf2 O4 76.5(2) 4_665 4_665
O1 Hf2 O4 140.3(2) 4_665 19_665
O1 Hf2 O4 76.5(2) . 19_665
O1 Hf2 O4 140.3(2) . 4_665
O1 Hf2 O5 87.7(3) 4_665 .
O1 Hf2 O5 87.7(3) . .
O1 Hf2 O6 145.41(16) . .
O1 Hf2 O6 145.41(16) 4_665 .
O2 Hf2 Hf1 34.28(19) . .
O2 Hf2 Hf1 89.61(17) 7_556 .
O2 Hf2 Hf1 89.61(17) . 13_666
O2 Hf2 Hf1 34.28(19) 7_556 13_666
O2 Hf2 Hf2 35.28(14) 7_556 16_556
O2 Hf2 Hf2 88.6(2) 7_556 4_665
O2 Hf2 Hf2 35.28(14) . 16_556
O2 Hf2 Hf2 88.6(2) . 4_665
O2 Hf2 O2 70.5(3) . 7_556
O2 Hf2 O4 140.7(2) 7_556 19_665
O2 Hf2 O4 75.18(19) 7_556 4_665
O2 Hf2 O4 75.19(19) . 19_665
O2 Hf2 O4 140.7(2) . 4_665
O2 Hf2 O5 144.63(14) . .
O2 Hf2 O5 144.63(14) 7_556 .
O2 Hf2 O6 85.7(3) . .
O2 Hf2 O6 85.7(3) 7_556 .
O4 Hf2 Hf1 162.10(12) 4_665 .
O4 Hf2 Hf1 71.64(13) 19_665 .
O4 Hf2 Hf1 71.64(13) 4_665 13_666
O4 Hf2 Hf1 162.10(12) 19_665 13_666
O4 Hf2 Hf2 109.37(15) 4_665 4_665
O4 Hf2 Hf2 107.91(12) 19_665 16_556
O4 Hf2 Hf2 109.37(15) 19_665 4_665
O4 Hf2 Hf2 107.91(12) 4_665 16_556
O4 Hf2 O4 126.2(3) 19_665 4_665
O5 Hf2 Hf1 118.85(12) . .
O5 Hf2 Hf1 118.85(12) . 13_666
O5 Hf2 Hf2 88.5(2) . 4_665
O5 Hf2 Hf2 178.5(2) . 16_556
O5 Hf2 O4 72.61(14) . 4_665
O5 Hf2 O4 72.61(14) . 19_665
O6 Hf2 Hf1 115.91(12) . 13_666
O6 Hf2 Hf1 115.91(12) . .
O6 Hf2 Hf2 83.10(19) . 16_556
O6 Hf2 Hf2 173.1(2) . 4_665
O6 Hf2 O4 73.00(17) . 19_665
O6 Hf2 O4 73.00(17) . 4_665
O6 Hf2 O5 98.4(3) . .
N1 Fe1 Cl1 95.8(4) 16_557 .
N1 Fe1 Cl1 95.8(4) . .
N1 Fe1 Cl1A 84.2(4) 16_557 .
N1 Fe1 Cl1A 84.2(4) . .
N1 Fe1 N1 168.3(8) 16_557 .
N2 Fe1 Cl1 97.4(4) . .
N2 Fe1 Cl1 97.4(4) 21_565 .
N2 Fe1 Cl1A 82.6(4) 21_565 .
N2 Fe1 Cl1A 82.6(4) . .
N2 Fe1 N1 89.25(7) . 16_557
N2 Fe1 N1 89.25(7) 21_565 .
N2 Fe1 N1 89.26(7) 21_565 16_557
N2 Fe1 N1 89.25(7) . .
N2 Fe1 N2 165.2(8) . 21_565
Hf2 O1 Hf1 108.4(2) 4_665 .
Hf2 O1 Hf1 108.4(2) . .
Hf2 O1 Hf2 111.6(3) . 4_665
Hf1 O2 Hf2 111.3(2) . 16_556
Hf1 O2 Hf2 111.3(2) . .
Hf2 O2 Hf2 109.4(3) . 16_556
C1 O3 Hf1 132.8(4) . .
C1 O4 Hf2 134.5(5) . 4_665
C9 N1 Fe1 127.5(3) . .
C9 N1 Fe1 127.5(3) 21_565 .
C9 N1 C9 105.0(7) . 21_565
C12 N2 Fe1 127.2(4) 16_557 .
C12 N2 Fe1 127.2(4) . .
C12 N2 C12 104.7(7) . 16_557
O3 C1 O4 124.8(7) . .
O3 C1 C2 119.4(7) . .
O4 C1 C2 115.6(7) . .
C3 C2 C1 118.3(7) . .
C3 C2 C7 121.5(7) . .
C7 C2 C1 119.5(7) . .
C2 C3 H3 120.3 . .
C2 C3 C4 119.5(9) . .
C4 C3 H3 120.3 . .
C3 C4 H4 120.4 . .
C5 C4 C3 119.2(8) . .
C5 C4 H4 120.4 . .
C4 C5 C6 119.7(7) . .
C4 C5 C8 120.5(8) . .
C6 C5 C8 119.4(8) . .
C5 C6 H6 119.8 . .
C7 C6 C5 120.5(9) . .
C7 C6 H6 119.8 . .
C2 C7 H7 120.3 . .
C6 C7 C2 119.3(9) . .
C6 C7 H7 120.3 . .
C9 C8 C5 117.7(5) . .
C12 C8 C5 116.3(6) . .
C12 C8 C9 126.0(6) . .
N1 C9 C8 124.6(5) . .
N1 C9 C10 110.1(6) . .
C8 C9 C10 125.3(6) . .
C9 C10 H10 126.3 . .
C10 C10 C9 107.4(4) 21_565 .
C10 C10 H10 126.3 21_565 .
C11 C11 H11A 110.2 16_557 .
C11 C11 H11B 110.2 16_557 .
C11 C11 C12 107.5(4) 16_557 .
H11A C11 H11B 108.5 . .
C12 C11 H11A 110.2 . .
C12 C11 H11B 110.2 . .
N2 C12 C11 110.1(5) . .
C8 C12 N2 124.2(6) . .
C8 C12 C11 125.6(6) . .

loop_
_geom_bond_atom_site_label_1
_geom_bond_atom_site_label_2
_geom_bond_distance
_geom_bond_site_symmetry_2
Hf1 Hf2 3.4889(5) 4_665
Hf1 Hf2 3.4889(5) 13_666
Hf1 Hf2 3.4889(5) 16_556
Hf1 Hf2 3.4888(5) .
Hf1 O1 2.191(6) .
Hf1 O1 2.191(6) 16_556
Hf1 O2 2.108(7) 19_665
Hf1 O2 2.109(7) .
Hf1 O3 2.184(4) 16_556
Hf1 O3 2.184(4) 19_665
Hf1 O3 2.184(4) 10_666
Hf1 O3 2.184(4) .
Hf2 Hf1 3.4887(5) 13_666
Hf2 Hf2 3.4587(7) 16_556
Hf2 Hf2 3.4895(9) 4_665
Hf2 O1 2.110(4) .
Hf2 O1 2.110(4) 4_665
Hf2 O2 2.118(4) 7_556
Hf2 O2 2.118(4) .
Hf2 O4 2.252(5) 4_665
Hf2 O4 2.252(5) 19_665
Hf2 O5 2.226(6) .
Hf2 O6 2.152(7) .
Fe1 Cl1 2.438(14) .
Fe1 Cl1A 3.26(3) .
Fe1 N1 2.035(7) .
Fe1 N1 2.035(7) 16_557
Fe1 N2 1.995(8) 21_565
Fe1 N2 1.995(8) .
O1 Hf2 2.110(4) 4_665
O2 Hf2 2.118(4) 16_556
O3 C1 1.237(9) .
O4 Hf2 2.252(5) 4_665
O4 C1 1.304(9) .
N1 C9 1.356(7) 21_565
N1 C9 1.356(7) .
N2 C12 1.395(8) 16_557
N2 C12 1.395(8) .
C1 C2 1.519(10) .
C2 C3 1.374(10) .
C2 C7 1.386(11) .
C3 H3 0.9400 .
C3 C4 1.394(9) .
C4 H4 0.9400 .
C4 C5 1.393(12) .
C5 C6 1.407(12) .
C5 C8 1.543(9) .
C6 H6 0.9400 .
C6 C7 1.358(10) .
C7 H7 0.9400 .
C8 C9 1.395(9) .
C8 C12 1.379(9) .
C9 C10 1.441(8) .
C10 C10 1.292(13) 21_565
C10 H10 0.9400 .
C11 C11 1.362(12) 16_557
C11 H11A 0.9800 .
C11 H11B 0.9800 .
C11 C12 1.405(9) .

loop_
_geom_torsion_atom_site_label_1
_geom_torsion_atom_site_label_2
_geom_torsion_atom_site_label_3
_geom_torsion_atom_site_label_4
_geom_torsion
_geom_torsion_site_symmetry_1
_geom_torsion_site_symmetry_4
Hf1 O3 C1 O4 2.4(13) . .
Hf1 O3 C1 C2 -172.5(5) . .
Hf2 O4 C1 O3 -6.6(14) 4_665 .
Hf2 O4 C1 C2 168.5(5) 4_665 .
Fe1 N1 C9 C8 0.0(18) . .
Fe1 N1 C9 C10 177.9(9) . .
Fe1 N2 C12 C8 13.3(17) . .
Fe1 N2 C12 C11 -169.9(9) . .
O3 C1 C2 C3 15.6(12) . .
O3 C1 C2 C7 -173.8(8) . .
O4 C1 C2 C3 -159.7(8) . .
O4 C1 C2 C7 10.8(12) . .
N1 C9 C10 C10 2.6(10) . 21_565
C1 C2 C3 C4 176.7(7) . .
C1 C2 C7 C6 -175.6(8) . .
C2 C3 C4 C5 -3.1(13) . .
C3 C2 C7 C6 -5.3(14) . .
C3 C4 C5 C6 -1.0(13) . .
C3 C4 C5 C8 -174.2(7) . .
C4 C5 C6 C7 2.0(14) . .
C4 C5 C8 C9 -72.1(12) . .
C4 C5 C8 C12 107.9(10) . .
C5 C6 C7 C2 1.1(15) . .
C5 C8 C9 N1 176.5(11) . .
C5 C8 C9 C10 -1.0(16) . .
C5 C8 C12 N2 176.6(11) . .
C5 C8 C12 C11 0.2(16) . .
C6 C5 C8 C9 114.7(10) . .
C6 C5 C8 C12 -65.4(12) . .
C7 C2 C3 C4 6.3(13) . .
C8 C5 C6 C7 175.3(8) . .
C8 C9 C10 C10 -179.5(9) . 21_565
C9 N1 C9 C8 178.0(7) 21_565 .
C9 N1 C9 C10 -4.1(16) 21_565 .
C9 C8 C12 N2 -3.5(17) . .
C9 C8 C12 C11 -179.8(12) . .
C11 C11 C12 N2 0.4(10) 16_557 .
C11 C11 C12 C8 177.2(9) 16_557 .
C12 N2 C12 C8 -177.5(7) 16_557 .
C12 N2 C12 C11 -0.7(15) 16_557 .
C12 C8 C9 N1 -3.4(18) . .
C12 C8 C9 C10 179.1(11) . .

loop_
_smtbx_masks_void_nr
_smtbx_masks_void_average_x
_smtbx_masks_void_average_y
_smtbx_masks_void_average_z
_smtbx_masks_void_volume
_smtbx_masks_void_count_electrons
1 -0.704 -0.606 -0.776 20041.7 7718.0
